data_2019648
loop_
_publ_author_name
'Alvarez-Thon, Luis'
'Bustos, Carlos'
'Molins, Elies'
'Garland, Maria Teresa'
'Baggio, Ricardo'

_publ_section_title
;
 On substituted pyrazole derivatives. I.
 3-Methyl-4-[(Z)-2-(4-methylphenyl)hydrazin-1-ylidene]-1-(3-nitrophenyl)-1H-pyrazol-5(4H)-one
 and
 3-methyl-4-[(Z)-2-(4-methylphenyl)hydrazin-1-ylidene]-1-[4-(trifluoromethyl)phenyl]-1H-pyrazol-5(4H)-one
;
_journal_coeditor_code YF3066
_journal_issue 9
_journal_name_full 'Acta Crystallographica Section C Structural Chemistry'
_journal_paper_doi 10.1107/S2053229614017173
_journal_volume 70
_journal_year 2014
_chemical_formula_iupac 'C17 H15 N5 O3'
_chemical_formula_moiety 'C17 H15 N5 O3'
_chemical_formula_sum 'C17 H15 N5 O3'
_chemical_formula_weight 337.34
_chemical_name_systematic
3-Methyl-4-[(<i>Z</i>)-2-(4-methylphenyl)hydrazin-1-ylidene]-1-(3-nitrophenyl)-1<i>H</i>-pyrazol-5(4<i>H</i>)-one
_space_group_IT_number 14
_symmetry_cell_setting monoclinic
_symmetry_space_group_name_Hall '-P 2ybc'
_symmetry_space_group_name_H-M 'P 1 21/c 1'
_atom_sites_solution_hydrogens geom
_atom_sites_solution_primary direct
_atom_sites_solution_secondary difmap
_audit_creation_method SHELXL97
_cell_angle_alpha 90.00
_cell_angle_beta 98.031(4)
_cell_angle_gamma 90.00
_cell_formula_units_Z 8
_cell_length_a 16.474(4)
_cell_length_b 13.189(3)
_cell_length_c 15.113(4)
_cell_measurement_reflns_used 4994
_cell_measurement_temperature 295(2)
_cell_measurement_theta_max 25.87
_cell_measurement_theta_min 3.64
_cell_volume 3251.5(14)
_computing_cell_refinement 'SAINT (Bruker, 2002)'
_computing_data_collection 'SMART (Bruker, 2001)'
_computing_data_reduction 'SAINT (Bruker, 2002)'
_computing_molecular_graphics 'SHELXTL (Sheldrick, 2008)'
_computing_publication_material
;
SHELXTL (Sheldrick, 2008) and PLATON (Spek, 2009)
;
_computing_structure_refinement 'SHELXL97 Sheldrick, 2008)'
_computing_structure_solution 'SHELXS97 (Sheldrick, 2008)'
_diffrn_ambient_temperature 295(2)
_diffrn_measured_fraction_theta_full 0.997
_diffrn_measured_fraction_theta_max 0.933
_diffrn_measurement_device_type 'Bruker SMART CCD area-detector'
_diffrn_measurement_method 'CCD rotation images, thin slices'
_diffrn_radiation_monochromator graphite
_diffrn_radiation_source 'fine-focus sealed tube'
_diffrn_radiation_type MoK\a
_diffrn_radiation_wavelength 0.71073
_diffrn_reflns_av_R_equivalents 0.0589
_diffrn_reflns_av_sigmaI/netI 0.0356
_diffrn_reflns_limit_h_max 21
_diffrn_reflns_limit_h_min -21
_diffrn_reflns_limit_k_max 17
_diffrn_reflns_limit_k_min -17
_diffrn_reflns_limit_l_max 18
_diffrn_reflns_limit_l_min -18
_diffrn_reflns_number 26277
_diffrn_reflns_theta_full 25.00
_diffrn_reflns_theta_max 27.79
_diffrn_reflns_theta_min 1.99
_exptl_absorpt_coefficient_mu 0.099
_exptl_absorpt_correction_T_max 1.00
_exptl_absorpt_correction_T_min 0.96
_exptl_absorpt_correction_type multi-scan
_exptl_absorpt_process_details '(SADABS in SAINT-NT; Bruker, 2002)'
_exptl_crystal_colour orange
_exptl_crystal_density_diffrn 1.378
_exptl_crystal_density_method 'not measured'
_exptl_crystal_description plate
_exptl_crystal_F_000 1408
_exptl_crystal_size_max 0.29
_exptl_crystal_size_mid 0.26
_exptl_crystal_size_min 0.05
_refine_diff_density_max 0.155
_refine_diff_density_min -0.139
_refine_ls_extinction_method none
_refine_ls_goodness_of_fit_ref 1.004
_refine_ls_hydrogen_treatment mixed
_refine_ls_matrix_type full
_refine_ls_number_parameters 463
_refine_ls_number_reflns 7170
_refine_ls_number_restraints 2
_refine_ls_restrained_S_all 1.004
_refine_ls_R_factor_all 0.1224
_refine_ls_R_factor_gt 0.0512
_refine_ls_shift/su_max 0.000
_refine_ls_shift/su_mean 0.000
_refine_ls_structure_factor_coef Fsqd
_refine_ls_weighting_details 'calc w = 1/[\s^2^(Fo^2^)+(0.0388P)^2^+0.8504P] where P=(Fo^2^+2Fc^2^)/3'
_refine_ls_weighting_scheme calc
_refine_ls_wR_factor_gt 0.0944
_refine_ls_wR_factor_ref 0.1211
_reflns_number_gt 3760
_reflns_number_total 7170
_reflns_threshold_expression I>2\s(I)
_cod_data_source_file yf3066sup1.cif
_cod_data_source_block I
_cod_original_cell_volume 3251.6(14)
_cod_original_sg_symbol_H-M 'P 21/c'
_cod_database_code 2019648
_cod_database_fobs_code 2019648

loop_
_symmetry_equiv_pos_as_xyz
'x, y, z'
'-x, y+1/2, -z+1/2'
'-x, -y, -z'
'x, -y-1/2, z-1/2'

loop_
_atom_site_type_symbol
_atom_site_label
_atom_site_fract_x
_atom_site_fract_y
_atom_site_fract_z
_atom_site_U_iso_or_equiv
_atom_site_adp_type
_atom_site_calc_flag
_atom_site_refinement_flags
_atom_site_occupancy
_atom_site_symmetry_multiplicity
O O1A 0.42527(9) 0.45000(10) 0.41784(10) 0.0668(4) Uani d . 1 1
N N1A 0.38232(10) 0.28933(12) 0.45847(11) 0.0533(4) Uani d . 1 1
N N2A 0.33754(11) 0.24900(13) 0.52406(11) 0.0578(5) Uani d . 1 1
N N3A 0.33459(10) 0.50859(13) 0.57314(11) 0.0554(4) Uani d . 1 1
N N4A 0.36403(11) 0.58773(13) 0.53622(12) 0.0567(5) Uani d D 1 1
C C1A 0.40897(12) 0.22173(14) 0.39565(13) 0.0495(5) Uani d . 1 1
C C2A 0.39797(13) 0.11809(15) 0.40490(15) 0.0643(6) Uani d . 1 1
H H2A 0.3727 0.0936 0.4519 0.077 Uiso calc R 1 1
C C3A 0.42422(14) 0.05125(16) 0.34476(16) 0.0694(7) Uani d . 1 1
H H3A 0.4161 -0.0179 0.3516 0.083 Uiso calc R 1 1
C C4A 0.46235(12) 0.08529(16) 0.27458(15) 0.0598(6) Uani d . 1 1
H H4A 0.4809 0.0405 0.2343 0.072 Uiso calc R 1 1
C C5A 0.47171(12) 0.18848(15) 0.26686(13) 0.0519(5) Uani d . 1 1
C C6A 0.44594(12) 0.25808(14) 0.32526(13) 0.0498(5) Uani d . 1 1
H H6A 0.4532 0.3273 0.3175 0.060 Uiso calc R 1 1
C C7A 0.39004(12) 0.39327(15) 0.46468(14) 0.0526(5) Uani d . 1 1
C C8A 0.34703(12) 0.41884(15) 0.54005(13) 0.0510(5) Uani d . 1 1
C C9A 0.31696(12) 0.32522(16) 0.57087(13) 0.0539(5) Uani d . 1 1
C C10A 0.35176(12) 0.68640(15) 0.56808(13) 0.0510(5) Uani d . 1 1
C C11A 0.38235(12) 0.76820(16) 0.52691(13) 0.0560(5) Uani d . 1 1
H H11A 0.4106 0.7580 0.4785 0.067 Uiso calc R 1 1
C C12A 0.37141(13) 0.86508(16) 0.55692(14) 0.0604(6) Uani d . 1 1
H H12A 0.3927 0.9192 0.5281 0.072 Uiso calc R 1 1
C C13A 0.32965(13) 0.88463(16) 0.62874(14) 0.0604(6) Uani d . 1 1
C C14A 0.29904(14) 0.80134(18) 0.66827(15) 0.0703(7) Uani d . 1 1
H H14A 0.2702 0.8117 0.7162 0.084 Uiso calc R 1 1
C C15A 0.30936(14) 0.70281(17) 0.63967(14) 0.0648(6) Uani d . 1 1
H H15A 0.2881 0.6485 0.6682 0.078 Uiso calc R 1 1
C C16A 0.26713(14) 0.31186(18) 0.64507(14) 0.0699(6) Uani d . 1 1
H H16A 0.2552 0.2412 0.6516 0.105 Uiso calc R 1 1
H H16B 0.2168 0.3489 0.6318 0.105 Uiso calc R 1 1
H H16C 0.2973 0.3368 0.6997 0.105 Uiso calc R 1 1
C C17A 0.31926(16) 0.99106(17) 0.66177(18) 0.0851(8) Uani d . 1 1
H H17A 0.2620 1.0076 0.6552 0.128 Uiso calc R 1 1
H H17B 0.3470 1.0377 0.6275 0.128 Uiso calc R 1 1
H H17C 0.3422 0.9956 0.7236 0.128 Uiso calc R 1 1
N N5A 0.51212(12) 0.22635(16) 0.19257(13) 0.0681(5) Uani d . 1 1
O O2A 0.51939(13) 0.31712(13) 0.18322(12) 0.0977(6) Uani d . 1 1
O O3A 0.53616(14) 0.16372(14) 0.14291(13) 0.1096(7) Uani d . 1 1
O O1B 0.08098(9) 0.74119(10) 0.08544(11) 0.0706(4) Uani d . 1 1
N N1B 0.11792(10) 0.57896(12) 0.03954(12) 0.0557(4) Uani d . 1 1
N N2B 0.15893(10) 0.53873(13) -0.02901(12) 0.0594(5) Uani d . 1 1
N N3B 0.16947(10) 0.80061(13) -0.07034(11) 0.0573(5) Uani d . 1 1
N N4B 0.14117(11) 0.87854(13) -0.03034(13) 0.0584(5) Uani d D 1 1
C C1B 0.08266(12) 0.51111(14) 0.09513(13) 0.0511(5) Uani d . 1 1
C C2B 0.08585(13) 0.40752(15) 0.08008(15) 0.0623(6) Uani d . 1 1
H H2B 0.1125 0.3830 0.0341 0.075 Uiso calc R 1 1
C C3B 0.04954(14) 0.34054(16) 0.13314(15) 0.0654(6) Uani d . 1 1
H H3B 0.0518 0.2714 0.1218 0.078 Uiso calc R 1 1
C C4B 0.01026(13) 0.37380(16) 0.20217(14) 0.0595(6) Uani d . 1 1
H H4B -0.0142 0.3287 0.2376 0.071 Uiso calc R 1 1
C C5B 0.00878(12) 0.47643(16) 0.21644(13) 0.0528(5) Uani d . 1 1
C C6B 0.04438(12) 0.54672(15) 0.16544(14) 0.0549(5) Uani d . 1 1
H H6B 0.0427 0.6157 0.1779 0.066 Uiso calc R 1 1
C C7B 0.11414(13) 0.68380(15) 0.03686(15) 0.0553(5) Uani d . 1 1
C C8B 0.15707(12) 0.70982(15) -0.03837(14) 0.0528(5) Uani d . 1 1
C C9B 0.18177(12) 0.61597(16) -0.07387(14) 0.0562(5) Uani d . 1 1
C C10B 0.14967(12) 0.97824(14) -0.06165(13) 0.0488(5) Uani d . 1 1
C C11B 0.10728(13) 1.05447(15) -0.02580(14) 0.0576(6) Uani d . 1 1
H H11B 0.0747 1.0397 0.0181 0.069 Uiso calc R 1 1
C C12B 0.11329(13) 1.15302(15) -0.05537(14) 0.0569(5) Uani d . 1 1
H H12B 0.0837 1.2037 -0.0315 0.068 Uiso calc R 1 1
C C13B 0.16187(12) 1.17821(14) -0.11909(13) 0.0490(5) Uani d . 1 1
C C14B 0.20397(13) 1.10016(15) -0.15412(13) 0.0551(5) Uani d . 1 1
H H14B 0.2371 1.1151 -0.1974 0.066 Uiso calc R 1 1
C C15B 0.19816(13) 1.00098(14) -0.12665(14) 0.0547(5) Uani d . 1 1
H H15B 0.2266 0.9499 -0.1516 0.066 Uiso calc R 1 1
C C16B 0.22705(14) 0.60244(18) -0.15191(15) 0.0736(7) Uani d . 1 1
H H16D 0.2342 0.5314 -0.1624 0.110 Uiso calc R 1 1
H H16E 0.2797 0.6345 -0.1397 0.110 Uiso calc R 1 1
H H16F 0.1964 0.6327 -0.2039 0.110 Uiso calc R 1 1
C C17B 0.16895(14) 1.28664(15) -0.14967(15) 0.0690(6) Uani d . 1 1
H H17D 0.1320 1.3287 -0.1222 0.103 Uiso calc R 1 1
H H17E 0.1552 1.2900 -0.2135 0.103 Uiso calc R 1 1
H H17F 0.2241 1.3100 -0.1328 0.103 Uiso calc R 1 1
H H4BN 0.1160(13) 0.8659(19) 0.0141(12) 0.097(10) Uiso d D 1 1
H H4AN 0.3938(12) 0.5793(18) 0.4950(12) 0.087(9) Uiso d D 1 1
N N5B -0.03253(12) 0.51500(16) 0.28996(13) 0.0670(5) Uani d . 1 1
O O2B -0.02081(11) 0.60306(13) 0.31440(11) 0.0874(5) Uani d . 1 1
O O3B -0.07716(12) 0.45663(15) 0.32422(12) 0.0953(6) Uani d . 1 1

loop_
_atom_site_aniso_label
_atom_site_aniso_U_11
_atom_site_aniso_U_22
_atom_site_aniso_U_33
_atom_site_aniso_U_12
_atom_site_aniso_U_13
_atom_site_aniso_U_23
O1A 0.0868(11) 0.0460(9) 0.0738(10) -0.0084(8) 0.0333(9) -0.0026(7)
N1A 0.0650(11) 0.0429(10) 0.0553(10) -0.0008(8) 0.0205(9) 0.0017(8)
N2A 0.0647(12) 0.0555(11) 0.0559(11) -0.0004(9) 0.0178(9) 0.0083(9)
N3A 0.0574(11) 0.0541(11) 0.0550(11) -0.0005(9) 0.0094(9) -0.0017(9)
N4A 0.0636(12) 0.0516(11) 0.0585(12) 0.0001(9) 0.0212(10) -0.0085(9)
C1A 0.0499(12) 0.0398(11) 0.0596(13) 0.0004(9) 0.0105(10) 0.0020(10)
C2A 0.0780(16) 0.0422(13) 0.0796(16) 0.0013(11) 0.0345(13) 0.0064(11)
C3A 0.0770(16) 0.0398(12) 0.0976(19) -0.0042(11) 0.0332(14) 0.0007(12)
C4A 0.0606(14) 0.0490(13) 0.0728(15) 0.0006(10) 0.0203(12) -0.0088(11)
C5A 0.0582(13) 0.0448(13) 0.0537(13) -0.0031(9) 0.0115(10) 0.0011(10)
C6A 0.0606(13) 0.0376(11) 0.0508(12) -0.0020(9) 0.0067(10) 0.0010(9)
C7A 0.0590(13) 0.0430(12) 0.0572(13) 0.0001(10) 0.0127(11) 0.0022(10)
C8A 0.0593(13) 0.0462(13) 0.0481(12) 0.0066(10) 0.0094(10) -0.0019(10)
C9A 0.0572(13) 0.0560(13) 0.0487(12) 0.0033(10) 0.0079(10) 0.0018(10)
C10A 0.0547(13) 0.0512(13) 0.0479(12) 0.0040(10) 0.0097(10) -0.0085(10)
C11A 0.0609(14) 0.0602(14) 0.0496(13) 0.0032(11) 0.0169(11) -0.0042(11)
C12A 0.0700(15) 0.0530(14) 0.0584(14) 0.0047(11) 0.0099(12) 0.0011(11)
C13A 0.0661(15) 0.0561(14) 0.0589(14) 0.0069(11) 0.0090(12) -0.0096(11)
C14A 0.0799(17) 0.0702(16) 0.0661(15) 0.0020(13) 0.0291(13) -0.0141(13)
C15A 0.0782(16) 0.0572(14) 0.0631(14) -0.0018(12) 0.0241(12) -0.0068(11)
C16A 0.0737(16) 0.0816(17) 0.0579(14) -0.0031(13) 0.0211(12) 0.0038(12)
C17A 0.098(2) 0.0629(16) 0.098(2) 0.0100(14) 0.0229(16) -0.0249(14)
N5A 0.0852(14) 0.0613(13) 0.0621(13) -0.0045(11) 0.0257(11) -0.0006(11)
O2A 0.1528(18) 0.0595(11) 0.0921(13) -0.0133(11) 0.0568(12) 0.0068(10)
O3A 0.175(2) 0.0775(13) 0.0941(14) -0.0001(12) 0.0806(14) -0.0112(11)
O1B 0.0815(11) 0.0437(9) 0.0933(12) 0.0064(8) 0.0354(9) -0.0007(8)
N1B 0.0600(11) 0.0402(10) 0.0695(12) 0.0026(8) 0.0185(9) -0.0009(9)
N2B 0.0644(12) 0.0496(11) 0.0652(12) 0.0023(9) 0.0127(10) -0.0032(9)
N3B 0.0560(11) 0.0477(11) 0.0671(12) 0.0028(9) 0.0051(9) -0.0003(9)
N4B 0.0651(12) 0.0471(11) 0.0647(12) -0.0005(9) 0.0153(10) 0.0060(10)
C1B 0.0524(13) 0.0421(12) 0.0582(13) 0.0017(9) 0.0052(10) 0.0016(10)
C2B 0.0775(16) 0.0425(12) 0.0681(15) 0.0040(11) 0.0140(12) -0.0043(11)
C3B 0.0851(17) 0.0397(12) 0.0720(15) -0.0036(11) 0.0137(13) 0.0001(11)
C4B 0.0666(15) 0.0495(14) 0.0616(14) -0.0030(11) 0.0060(12) 0.0053(11)
C5B 0.0537(13) 0.0510(13) 0.0527(13) 0.0069(10) 0.0040(10) 0.0015(10)
C6B 0.0620(14) 0.0405(12) 0.0612(14) 0.0063(10) 0.0056(11) -0.0003(10)
C7B 0.0519(13) 0.0406(12) 0.0734(15) 0.0020(10) 0.0084(11) 0.0021(11)
C8B 0.0518(13) 0.0418(12) 0.0646(14) -0.0003(10) 0.0072(11) 0.0030(10)
C9B 0.0541(13) 0.0491(13) 0.0647(14) 0.0001(10) 0.0054(11) 0.0004(11)
C10B 0.0530(12) 0.0413(11) 0.0517(12) -0.0030(9) 0.0064(10) 0.0026(10)
C11B 0.0643(14) 0.0535(14) 0.0590(14) -0.0047(11) 0.0222(11) 0.0017(11)
C12B 0.0625(14) 0.0490(13) 0.0624(14) 0.0034(10) 0.0197(11) -0.0063(10)
C13B 0.0537(13) 0.0442(12) 0.0497(12) -0.0001(9) 0.0094(10) 0.0009(9)
C14B 0.0652(14) 0.0532(13) 0.0507(12) 0.0010(11) 0.0208(11) 0.0027(10)
C15B 0.0645(14) 0.0431(12) 0.0586(13) 0.0068(10) 0.0159(11) -0.0009(10)
C16B 0.0830(17) 0.0678(15) 0.0741(16) 0.0021(13) 0.0255(14) -0.0039(12)
C17B 0.0856(17) 0.0512(13) 0.0722(16) 0.0039(12) 0.0187(13) 0.0046(11)
N5B 0.0803(14) 0.0590(13) 0.0618(12) 0.0074(11) 0.0104(11) 0.0026(11)
O2B 0.1230(15) 0.0570(11) 0.0868(12) 0.0136(10) 0.0306(11) -0.0055(9)
O3B 0.1183(15) 0.0946(14) 0.0796(12) -0.0180(12) 0.0375(11) -0.0044(10)

loop_
_atom_type_symbol
_atom_type_description
_atom_type_scat_dispersion_real
_atom_type_scat_dispersion_imag
_atom_type_scat_source
C C 0.0033 0.0016 'International Tables Vol C Tables 4.2.6.8 and 6.1.1.4'
H H 0.0000 0.0000 'International Tables Vol C Tables 4.2.6.8 and 6.1.1.4'
N N 0.0061 0.0033 'International Tables Vol C Tables 4.2.6.8 and 6.1.1.4'
O O 0.0106 0.0060 'International Tables Vol C Tables 4.2.6.8 and 6.1.1.4'

loop_
_geom_angle_atom_site_label_1
_geom_angle_atom_site_label_2
_geom_angle_atom_site_label_3
_geom_angle
C7A N1A C1A 129.60(17)
C7A N1A N2A 112.16(16)
C1A N1A N2A 118.18(16)
C9A N2A N1A 106.89(16)
N4A N3A C8A 118.04(17)
N3A N4A C10A 120.71(18)
N3A N4A H4AN 119.6(16)
C10A N4A H4AN 119.6(16)
C6A C1A C2A 119.76(19)
C6A C1A N1A 120.55(17)
C2A C1A N1A 119.69(18)
C3A C2A C1A 120.4(2)
C3A C2A H2A 119.8
C1A C2A H2A 119.8
C2A C3A C4A 121.1(2)
C2A C3A H3A 119.4
C4A C3A H3A 119.4
C5A C4A C3A 117.06(19)
C5A C4A H4A 121.5
C3A C4A H4A 121.5
C4A C5A C6A 123.71(19)
C4A C5A N5A 117.94(19)
C6A C5A N5A 118.34(18)
C5A C6A C1A 117.96(18)
C5A C6A H6A 121.0
C1A C6A H6A 121.0
O1A C7A N1A 127.75(19)
O1A C7A C8A 128.83(18)
N1A C7A C8A 103.43(17)
N3A C8A C9A 125.04(19)
N3A C8A C7A 128.56(19)
C9A C8A C7A 106.37(17)
N2A C9A C8A 111.16(18)
N2A C9A C16A 122.05(19)
C8A C9A C16A 126.78(19)
C11A C10A C15A 119.18(19)
C11A C10A N4A 119.32(18)
C15A C10A N4A 121.50(19)
C10A C11A C12A 120.39(19)
C10A C11A H11A 119.8
C12A C11A H11A 119.8
C11A C12A C13A 122.2(2)
C11A C12A H12A 118.9
C13A C12A H12A 118.9
C14A C13A C12A 116.2(2)
C14A C13A C17A 122.2(2)
C12A C13A C17A 121.6(2)
C13A C14A C15A 122.9(2)
C13A C14A H14A 118.6
C15A C14A H14A 118.6
C10A C15A C14A 119.1(2)
C10A C15A H15A 120.4
C14A C15A H15A 120.4
C9A C16A H16A 109.5
C9A C16A H16B 109.5
H16A C16A H16B 109.5
C9A C16A H16C 109.5
H16A C16A H16C 109.5
H16B C16A H16C 109.5
C13A C17A H17A 109.5
C13A C17A H17B 109.5
H17A C17A H17B 109.5
C13A C17A H17C 109.5
H17A C17A H17C 109.5
H17B C17A H17C 109.5
O2A N5A O3A 123.4(2)
O2A N5A C5A 119.12(19)
O3A N5A C5A 117.43(19)
C7B N1B C1B 129.18(18)
C7B N1B N2B 112.14(17)
C1B N1B N2B 118.51(16)
C9B N2B N1B 106.77(16)
N4B N3B C8B 117.39(18)
N3B N4B C10B 121.18(19)
N3B N4B H4BN 116.9(17)
C10B N4B H4BN 121.9(17)
C2B C1B C6B 119.30(19)
C2B C1B N1B 120.00(19)
C6B C1B N1B 120.70(18)
C3B C2B C1B 120.3(2)
C3B C2B H2B 119.9
C1B C2B H2B 119.9
C4B C3B C2B 121.6(2)
C4B C3B H3B 119.2
C2B C3B H3B 119.2
C5B C4B C3B 117.1(2)
C5B C4B H4B 121.5
C3B C4B H4B 121.5
C4B C5B C6B 123.6(2)
C4B C5B N5B 118.7(2)
C6B C5B N5B 117.67(19)
C5B C6B C1B 118.10(18)
C5B C6B H6B 121.0
C1B C6B H6B 121.0
O1B C7B N1B 128.1(2)
O1B C7B C8B 128.42(19)
N1B C7B C8B 103.45(18)
N3B C8B C9B 125.6(2)
N3B C8B C7B 127.98(19)
C9B C8B C7B 106.41(17)
N2B C9B C8B 111.23(19)
N2B C9B C16B 121.91(19)
C8B C9B C16B 126.86(19)
C11B C10B C15B 119.73(18)
C11B C10B N4B 117.95(19)
C15B C10B N4B 122.31(19)
C10B C11B C12B 119.73(19)
C10B C11B H11B 120.1
C12B C11B H11B 120.1
C13B C12B C11B 121.88(19)
C13B C12B H12B 119.1
C11B C12B H12B 119.1
C12B C13B C14B 117.31(18)
C12B C13B C17B 121.29(18)
C14B C13B C17B 121.40(19)
C15B C14B C13B 121.96(19)
C15B C14B H14B 119.0
C13B C14B H14B 119.0
C14B C15B C10B 119.38(19)
C14B C15B H15B 120.3
C10B C15B H15B 120.3
C9B C16B H16D 109.5
C9B C16B H16E 109.5
H16D C16B H16E 109.5
C9B C16B H16F 109.5
H16D C16B H16F 109.5
H16E C16B H16F 109.5
C13B C17B H17D 109.5
C13B C17B H17E 109.5
H17D C17B H17E 109.5
C13B C17B H17F 109.5
H17D C17B H17F 109.5
H17E C17B H17F 109.5
O2B N5B O3B 123.0(2)
O2B N5B C5B 119.0(2)
O3B N5B C5B 118.0(2)

loop_
_geom_bond_atom_site_label_1
_geom_bond_atom_site_label_2
_geom_bond_distance
O1A C7A 1.230(2)
N1A C7A 1.379(2)
N1A C1A 1.416(2)
N1A N2A 1.419(2)
N2A C9A 1.301(2)
N3A N4A 1.308(2)
N3A C8A 1.312(2)
N4A C10A 1.412(2)
N4A H4AN 0.851(9)
C1A C6A 1.383(3)
C1A C2A 1.388(3)
C2A C3A 1.378(3)
C2A H2A 0.9300
C3A C4A 1.381(3)
C3A H3A 0.9300
C4A C5A 1.377(3)
C4A H4A 0.9300
C5A C6A 1.381(3)
C5A N5A 1.470(3)
C6A H6A 0.9300
C7A C8A 1.462(3)
C8A C9A 1.432(3)
C9A C16A 1.490(3)
C10A C11A 1.376(3)
C10A C15A 1.384(3)
C11A C12A 1.376(3)
C11A H11A 0.9300
C12A C13A 1.388(3)
C12A H12A 0.9300
C13A C14A 1.379(3)
C13A C17A 1.508(3)
C14A C15A 1.387(3)
C14A H14A 0.9300
C15A H15A 0.9300
C16A H16A 0.9600
C16A H16B 0.9600
C16A H16C 0.9600
C17A H17A 0.9600
C17A H17B 0.9600
C17A H17C 0.9600
N5A O2A 1.213(2)
N5A O3A 1.219(2)
O1B C7B 1.234(2)
N1B C7B 1.384(2)
N1B C1B 1.407(2)
N1B N2B 1.417(2)
N2B C9B 1.308(2)
N3B N4B 1.311(2)
N3B C8B 1.318(2)
N4B C10B 1.411(2)
N4B H4BN 0.854(10)
C1B C2B 1.387(3)
C1B C6B 1.391(3)
C2B C3B 1.384(3)
C2B H2B 0.9300
C3B C4B 1.374(3)
C3B H3B 0.9300
C4B C5B 1.371(3)
C4B H4B 0.9300
C5B C6B 1.387(3)
C5B N5B 1.472(3)
C6B H6B 0.9300
C7B C8B 1.461(3)
C8B C9B 1.431(3)
C9B C16B 1.492(3)
C10B C11B 1.378(3)
C10B C15B 1.383(3)
C11B C12B 1.382(3)
C11B H11B 0.9300
C12B C13B 1.376(3)
C12B H12B 0.9300
C13B C14B 1.387(3)
C13B C17B 1.512(3)
C14B C15B 1.380(3)
C14B H14B 0.9300
C15B H15B 0.9300
C16B H16D 0.9600
C16B H16E 0.9600
C16B H16F 0.9600
C17B H17D 0.9600
C17B H17E 0.9600
C17B H17F 0.9600
N5B O2B 1.226(2)
N5B O3B 1.228(2)
